data_7711024
loop_
_publ_author_name
'Khamis, Noha'
'Clarkson, Guy James'
'Wills, Martin'

_publ_section_title
;
 Heterocycle-containing Noyori-Ikariya Catalysts for Asymmetric Transfer
 Hydrogenation of Ketones
;
_journal_name_full 'Dalton Transactions'
_journal_paper_doi 10.1039/D2DT02411J
_journal_year 2022
_chemical_absolute_configuration rmad
_chemical_formula_moiety 'C28 H31 Cl N2 O3 Ru S'
_chemical_formula_sum 'C28 H31 Cl N2 O3 Ru S'
_chemical_formula_weight 612.13
_space_group_crystal_system orthorhombic
_space_group_IT_number 19
_space_group_name_Hall 'P 2ac 2ab'
_space_group_name_H-M_alt 'P 21 21 21'
_atom_sites_solution_hydrogens geom
_atom_sites_solution_primary dual
_audit_creation_date 2022-02-05
_audit_creation_method
;
Olex2 1.3-ac4
(compiled 2020.11.27 svn.r5f609507 for Rigaku Oxford Diffraction, GUI svn.r6214)
;
_audit_update_record
;
2022-06-28 deposited with the CCDC.	2022-08-18 downloaded from the CCDC.
;
_cell_angle_alpha 90
_cell_angle_beta 90
_cell_angle_gamma 90
_cell_formula_units_Z 4
_cell_length_a 12.03830(10)
_cell_length_b 12.88610(10)
_cell_length_c 18.52100(10)
_cell_measurement_reflns_used 40608
_cell_measurement_temperature 150(2)
_cell_measurement_theta_max 73.4900
_cell_measurement_theta_min 4.1290
_cell_volume 2873.10(4)
_computing_cell_refinement 'CrysAlisPro 1.171.41.122a (Rigaku OD, 2021)'
_computing_data_collection 'CrysAlisPro 1.171.41.122a (Rigaku OD, 2021)'
_computing_data_reduction 'CrysAlisPro 1.171.41.122a (Rigaku OD, 2021)'
_computing_molecular_graphics 'Olex2 1.3-ac4 (Dolomanov et al., 2009)'
_computing_publication_material 'Olex2 1.3-ac4 (Dolomanov et al., 2009)'
_computing_structure_refinement 'SHELXL 2018/3 (Sheldrick, 2015)'
_computing_structure_solution 'SHELXT 2018/2 (Sheldrick, 2018)'
_diffrn_ambient_environment N~2~
_diffrn_ambient_temperature 150(2)
_diffrn_detector 'CCD plate'
_diffrn_detector_area_resol_mean 5.3046
_diffrn_detector_type AtlasS2
_diffrn_measured_fraction_theta_full 1.000
_diffrn_measured_fraction_theta_max 1.000
_diffrn_measurement_details
;
List of Runs (angles in degrees, time in seconds):

  # Type    Start    End  Width  t~exp~   \w     \q     \k     \f   Frames
#--------------------------------------------------------------------------
  1  \w    -87.00  -6.00   1.00    1.50    --  -41.82 125.00 150.00   81
  2  \w    -74.00  34.00   1.00    1.50    --  -41.82  77.00 -60.00  108
  3  \w    -66.00  33.00   1.00    1.50    --  -41.82  37.00 -90.00   99
  4  \w     30.00 101.00   1.00    1.50    --   41.82-131.00  43.00   71
  5  \w     35.00 136.00   1.00    6.00    --  107.00 -61.00 -30.00  101
  6  \w     34.00 133.00   1.00    6.00    --  107.00 -45.00 -30.00   99
  7  \w     97.00 178.00   1.00    6.00    --  107.00 125.00  90.00   81
  8  \w     34.00 112.00   1.00    6.00    --  107.00-125.00-120.00   78
  9  \w     34.00 112.00   1.00    6.00    --  107.00-125.00   0.00   78
 10  \w     34.00 112.00   1.00    6.00    --  107.00-125.00  30.00   78
 11  \w     78.00 178.00   1.00    6.00    --  107.00  61.00 120.00  100
 12  \w    103.00 178.00   1.00    6.00    --  107.00  77.00-120.00   75
 13  \w     81.00 178.00   1.00    6.00    --  107.00  45.00 -30.00   97
 14  \w     31.00 140.00   1.00    6.00    --  107.00 -77.00 -30.00  109
 15  \w     81.00 178.00   1.00    6.00    --  107.00  45.00-120.00   97
 16  \w     34.00 112.00   1.00    6.00    --  107.00-125.00 -60.00   78
 17  \w     34.00 133.00   1.00    6.00    --  107.00 -45.00-180.00   99
 18  \w     35.00 136.00   1.00    6.00    --  107.00 -61.00  90.00  101
 19  \w     31.00 140.00   1.00    6.00    --  107.00 -77.00-150.00  109
 20  \w     31.00 140.00   1.00    6.00    --  107.00 -77.00 -90.00  109
 21  \w    103.00 178.00   1.00    6.00    --  107.00  77.00-150.00   75
 22  \w   -114.00 -14.00   1.00    1.50    --  -41.82 -57.00 -30.00  100
 23  \w    -70.00  31.00   1.00    1.50    --  -41.82  57.00 120.00  101
 24  \w   -114.00 -14.00   1.00    1.50    --  -41.82 -57.00-150.00  100
 25  \w   -114.00 -14.00   1.00    1.50    --  -41.82 -57.00  90.00  100
 26  \w     78.00 178.00   1.00    6.00    --  107.00  61.00 -60.00  100
 27  \w     78.00 178.00   1.00    6.00    --  107.00  61.00 -90.00  100
 28  \w     81.00 178.00   1.00    6.00    --  107.00  45.00-180.00   97
 29  \w     34.00 112.00   1.00    6.00    --  107.00-125.00 150.00   78
 30  \w     81.00 178.00   1.00    6.00    --  107.00  45.00  60.00   97
 31  \w     81.00 178.00   1.00    6.00    --  107.00  45.00-150.00   97
 32  \w     78.00 178.00   1.00    6.00    --  107.00  61.00  90.00  100
 33  \w     78.00 178.00   1.00    6.00    --  107.00  61.00  30.00  100
 34  \w     78.00 178.00   1.00    6.00    --  107.00  61.00 150.00  100
 35  \w     78.00 135.00   1.00    6.00    --  107.00  61.00  60.00   57
 36  \w     78.00 178.00   1.00    6.00    --  107.00  61.00   0.00  100
;
_diffrn_measurement_device 'four-circle diffractometer'
_diffrn_measurement_device_type 'SuperNova, Dual, Cu at home/near, AtlasS2'
_diffrn_measurement_method '\w scans'
_diffrn_orient_matrix_type 'CrysAlisPro convention (1999,Acta A55,543-557)'
_diffrn_orient_matrix_UB_11 0.1153383000
_diffrn_orient_matrix_UB_12 0.0464441000
_diffrn_orient_matrix_UB_13 -0.0159593000
_diffrn_orient_matrix_UB_21 -0.0239644000
_diffrn_orient_matrix_UB_22 -0.0059581000
_diffrn_orient_matrix_UB_23 -0.0816165000
_diffrn_orient_matrix_UB_31 -0.0500167000
_diffrn_orient_matrix_UB_32 0.1099694000
_diffrn_orient_matrix_UB_33 0.0022990000
_diffrn_radiation_monochromator mirror
_diffrn_radiation_probe x-ray
_diffrn_radiation_type 'Cu K\a'
_diffrn_radiation_wavelength 1.54184
_diffrn_reflns_av_R_equivalents 0.0390
_diffrn_reflns_av_unetI/netI 0.0183
_diffrn_reflns_Laue_measured_fraction_full 1.000
_diffrn_reflns_Laue_measured_fraction_max 1.000
_diffrn_reflns_limit_h_max 14
_diffrn_reflns_limit_h_min -14
_diffrn_reflns_limit_k_max 16
_diffrn_reflns_limit_k_min -14
_diffrn_reflns_limit_l_max 23
_diffrn_reflns_limit_l_min -23
_diffrn_reflns_number 58813
_diffrn_reflns_point_group_measured_fraction_full 1.000
_diffrn_reflns_point_group_measured_fraction_max 1.000
_diffrn_reflns_theta_full 67.684
_diffrn_reflns_theta_max 73.581
_diffrn_reflns_theta_min 4.179
_diffrn_source 'micro-focus sealed X-ray tube'
_diffrn_source_type 'SuperNova (Cu) X-ray Source'
_exptl_absorpt_coefficient_mu 6.196
_exptl_absorpt_correction_T_max 1.00000
_exptl_absorpt_correction_T_min 0.56714
_exptl_absorpt_correction_type multi-scan
_exptl_absorpt_process_details
;
CrysAlisPro 1.171.41.122a (Rigaku Oxford Diffraction, 2021)
Empirical absorption correction using spherical harmonics,
implemented in SCALE3 ABSPACK scaling algorithm.
;
_exptl_crystal_colour yellow
_exptl_crystal_colour_primary yellow
_exptl_crystal_density_diffrn 1.415
_exptl_crystal_description block
_exptl_crystal_F_000 1256
_exptl_crystal_size_max 0.16
_exptl_crystal_size_mid 0.1
_exptl_crystal_size_min 0.04
_refine_diff_density_max 0.664
_refine_diff_density_min -0.515
_refine_diff_density_rms 0.051
_refine_ls_abs_structure_details
;
 Flack x determined using 2457 quotients [(I+)-(I-)]/[(I+)+(I-)]
 (Parsons, Flack and Wagner, Acta Cryst. B69 (2013) 249-259).
Flack x: -0.016(2)
Hooft y: -0.026(2)
;
_refine_ls_abs_structure_Flack -0.016(2)
_refine_ls_extinction_method none
_refine_ls_goodness_of_fit_ref 1.042
_refine_ls_hydrogen_treatment constr
_refine_ls_matrix_type full
_refine_ls_number_parameters 328
_refine_ls_number_reflns 5770
_refine_ls_number_restraints 0
_refine_ls_restrained_S_all 1.042
_refine_ls_R_factor_all 0.0202
_refine_ls_R_factor_gt 0.0198
_refine_ls_shift/su_max 0.001
_refine_ls_shift/su_mean 0.000
_refine_ls_structure_factor_coef Fsqd
_refine_ls_weighting_details 'w=1/[\s^2^(Fo^2^)+(0.0325P)^2^+0.8742P] where P=(Fo^2^+2Fc^2^)/3'
_refine_ls_weighting_scheme calc
_refine_ls_wR_factor_gt 0.0514
_refine_ls_wR_factor_ref 0.0517
_reflns_Friedel_coverage 0.778
_reflns_Friedel_fraction_full 1.000
_reflns_Friedel_fraction_max 0.999
_reflns_number_gt 5687
_reflns_number_total 5770
_reflns_threshold_expression 'I > 2\s(I)'
_cod_data_source_file d2dt02411j2.cif
_cod_data_source_block nk7
_cod_database_code 7711024
_shelx_shelxl_version_number 2018/3
_chemical_oxdiff_formula 'C20 H20 N2 O2 S Ru'
_chemical_oxdiff_usercomment 'C20 H20 N2 O2 S Ru   0.004 0.10 0.16 yellow block ajk287   Wills'
_shelx_space_group_comment
;
The symmetry employed for this shelxl refinement is uniquely defined
by the following loop, which should always be used as a source of
symmetry information in preference to the above space-group names.
They are only intended as comments.
;
_shelx_estimated_absorpt_t_max 0.790
_shelx_estimated_absorpt_t_min 0.437
_reflns_odcompleteness_completeness 98.73
_reflns_odcompleteness_iscentric 1
_reflns_odcompleteness_theta 74.08
_olex2_refinement_description
;
The NHs on N9 were located in a difference map and placed at calculated 
positions for the refinement.

1. Fixed Uiso
 At 1.2 times of:
  All C(H) groups, All N(H,H) groups
 At 1.5 times of:
  All C(H,H,H) groups
2.a Ternary CH refined with riding coordinates:
 C9(H9), C8(H8), C29(H29)
2.b Secondary CH2 refined with riding coordinates:
 N9(H9A,H9B)
2.c Aromatic/amide H refined with riding coordinates:
 C25(H25), C23(H23), C17(H17), C26(H26), C22(H22), C11(H11), C21(H21),
 C18(H18), C12(H12), C13(H13), C20(H20), C19(H19), C4(H4), C15(H15), C3(H3),
 C2(H2), C14(H14)
2.d Idealised Me refined as rotating group:
 C28(H28A,H28B,H28C), C30(H30A,H30B,H30C), C31(H31A,H31B,H31C)
;
_olex2_submission_special_instructions 'No special instructions were received'
_oxdiff_exptl_absorpt_empirical_details
;
Empirical correction (ABSPACK) includes:
- Absorption correction using spherical harmonics
- Frame scaling
;
_oxdiff_exptl_absorpt_empirical_full_max 1.692
_oxdiff_exptl_absorpt_empirical_full_min 0.816

loop_
_space_group_symop_operation_xyz
'x, y, z'
'-x+1/2, -y, z+1/2'
'-x, y+1/2, -z+1/2'
'x+1/2, -y+1/2, -z'

loop_
_atom_site_label
_atom_site_type_symbol
_atom_site_fract_x
_atom_site_fract_y
_atom_site_fract_z
_atom_site_U_iso_or_equiv
_atom_site_adp_type
_atom_site_occupancy
_atom_site_site_symmetry_order
_atom_site_calc_flag
_atom_site_refinement_flags_posn
_atom_site_refinement_flags_adp
_atom_site_refinement_flags_occupancy
_atom_site_disorder_assembly
_atom_site_disorder_group
Ru1 Ru 0.68984(2) 0.70945(2) 0.42249(2) 0.02184(6) Uani 1 1 d . . . . .
S6 S 0.49244(6) 0.54843(5) 0.45659(4) 0.02498(14) Uani 1 1 d . . . . .
Cl1 Cl 0.53523(6) 0.81973(5) 0.45778(4) 0.03065(14) Uani 1 1 d . . . . .
O6B O 0.40331(16) 0.59019(17) 0.50004(12) 0.0309(4) Uani 1 1 d . . . . .
O1 O 0.5496(2) 0.34825(17) 0.43954(14) 0.0439(6) Uani 1 1 d . . . . .
N7 N 0.61246(19) 0.58525(18) 0.48218(11) 0.0221(4) Uani 1 1 d . . . . .
O6A O 0.48409(19) 0.55914(19) 0.37964(11) 0.0349(5) Uani 1 1 d . . . . .
N9 N 0.7438(2) 0.7429(2) 0.52873(12) 0.0270(5) Uani 1 1 d . . . . .
H9A H 0.815068 0.766493 0.527421 0.032 Uiso 1 1 calc R U . . .
H9B H 0.700530 0.793893 0.547833 0.032 Uiso 1 1 calc R U . . .
C24 C 0.7155(2) 0.8048(2) 0.32413(14) 0.0272(6) Uani 1 1 d . . . . .
C25 C 0.8154(2) 0.7994(2) 0.36395(14) 0.0275(5) Uani 1 1 d . . . . .
H25 H 0.853554 0.861354 0.376422 0.033 Uiso 1 1 calc R U . . .
C10 C 0.7570(2) 0.6738(2) 0.65398(15) 0.0250(5) Uani 1 1 d . . . . .
C9 C 0.7378(2) 0.6495(2) 0.57518(15) 0.0238(5) Uani 1 1 d . . . . .
H9 H 0.796739 0.599927 0.559091 0.029 Uiso 1 1 calc R U . . .
C23 C 0.6605(2) 0.7100(3) 0.30554(14) 0.0300(6) Uani 1 1 d . . . . .
H23 H 0.592781 0.711913 0.279230 0.036 Uiso 1 1 calc R U . . .
C17 C 0.6778(3) 0.4115(2) 0.58310(17) 0.0333(6) Uani 1 1 d . . . . .
H17 H 0.722819 0.414599 0.541045 0.040 Uiso 1 1 calc R U . . .
C26 C 0.8594(2) 0.7012(3) 0.38556(15) 0.0299(6) Uani 1 1 d . . . . .
H26 H 0.925677 0.699196 0.413371 0.036 Uiso 1 1 calc R U . . .
C5 C 0.4797(3) 0.4146(2) 0.47426(16) 0.0303(6) Uani 1 1 d . . . . .
C8 C 0.6241(2) 0.5988(2) 0.56160(13) 0.0225(5) Uani 1 1 d . . . . .
H8 H 0.564485 0.646762 0.578974 0.027 Uiso 1 1 calc R U . . .
C27 C 0.8068(3) 0.6074(2) 0.36660(15) 0.0319(6) Uani 1 1 d . . . . .
C22 C 0.7062(3) 0.6139(2) 0.32603(15) 0.0324(6) Uani 1 1 d . . . . .
H22 H 0.669192 0.551761 0.312523 0.039 Uiso 1 1 calc R U . . .
C11 C 0.8441(2) 0.6272(2) 0.69042(16) 0.0291(6) Uani 1 1 d . . . . .
H11 H 0.892102 0.581026 0.665407 0.035 Uiso 1 1 calc R U . . .
C21 C 0.5538(2) 0.4933(3) 0.66680(15) 0.0304(6) Uani 1 1 d . . . . .
H21 H 0.513145 0.552388 0.682349 0.036 Uiso 1 1 calc R U . . .
C16 C 0.6174(2) 0.4982(2) 0.60400(15) 0.0259(5) Uani 1 1 d . . . . .
C29 C 0.6650(3) 0.9066(3) 0.30162(18) 0.0367(7) Uani 1 1 d . . . . .
H29 H 0.582403 0.898443 0.303225 0.044 Uiso 1 1 calc R U . . .
C18 C 0.6731(3) 0.3201(3) 0.6230(2) 0.0437(8) Uani 1 1 d . . . . .
H18 H 0.714121 0.260939 0.607961 0.052 Uiso 1 1 calc R U . . .
C12 C 0.8624(3) 0.6474(3) 0.76362(16) 0.0335(6) Uani 1 1 d . . . . .
H12 H 0.923059 0.615871 0.787955 0.040 Uiso 1 1 calc R U . . .
C13 C 0.7921(3) 0.7133(3) 0.80045(15) 0.0353(6) Uani 1 1 d . . . . .
H13 H 0.804075 0.726739 0.850278 0.042 Uiso 1 1 calc R U . . .
C20 C 0.5499(3) 0.4018(3) 0.70680(17) 0.0400(8) Uani 1 1 d . . . . .
H20 H 0.506406 0.398866 0.749563 0.048 Uiso 1 1 calc R U . . .
C19 C 0.6080(3) 0.3160(3) 0.6851(2) 0.0466(9) Uani 1 1 d . . . . .
H19 H 0.603933 0.253716 0.712313 0.056 Uiso 1 1 calc R U . . .
C4 C 0.4064(3) 0.3626(3) 0.51544(19) 0.0392(7) Uani 1 1 d . . . . .
H4 H 0.349438 0.391529 0.544677 0.047 Uiso 1 1 calc R U . . .
C28 C 0.8500(3) 0.5049(3) 0.3922(2) 0.0451(8) Uani 1 1 d . . . . .
H28A H 0.901297 0.515903 0.432562 0.068 Uiso 1 1 calc R U . . .
H28B H 0.889166 0.470176 0.352614 0.068 Uiso 1 1 calc R U . . .
H28C H 0.787783 0.461590 0.408183 0.068 Uiso 1 1 calc R U . . .
C15 C 0.6871(3) 0.7406(2) 0.69161(16) 0.0337(6) Uani 1 1 d . . . . .
H15 H 0.627284 0.773390 0.667132 0.040 Uiso 1 1 calc R U . . .
C30 C 0.6953(4) 0.9979(3) 0.3497(2) 0.0494(9) Uani 1 1 d . . . . .
H30A H 0.679364 0.980376 0.400133 0.074 Uiso 1 1 calc R U . . .
H30B H 0.651497 1.058675 0.335555 0.074 Uiso 1 1 calc R U . . .
H30C H 0.774553 1.013433 0.344374 0.074 Uiso 1 1 calc R U . . .
C3 C 0.4312(4) 0.2555(3) 0.5064(3) 0.0519(9) Uani 1 1 d . . . . .
H3 H 0.394032 0.198668 0.528303 0.062 Uiso 1 1 calc R U . . .
C2 C 0.5179(4) 0.2506(3) 0.4606(2) 0.0554(11) Uani 1 1 d . . . . .
H2 H 0.552352 0.188208 0.445012 0.067 Uiso 1 1 calc R U . . .
C31 C 0.6978(4) 0.9273(4) 0.2227(2) 0.0589(11) Uani 1 1 d . . . . .
H31A H 0.778884 0.932309 0.219038 0.088 Uiso 1 1 calc R U . . .
H31B H 0.664263 0.992601 0.206551 0.088 Uiso 1 1 calc R U . . .
H31C H 0.671343 0.870309 0.192218 0.088 Uiso 1 1 calc R U . . .
C14 C 0.7039(3) 0.7600(3) 0.76482(18) 0.0400(7) Uani 1 1 d . . . . .
H14 H 0.655129 0.804959 0.790236 0.048 Uiso 1 1 calc R U . . .

loop_
_atom_site_aniso_label
_atom_site_aniso_U_11
_atom_site_aniso_U_22
_atom_site_aniso_U_33
_atom_site_aniso_U_23
_atom_site_aniso_U_13
_atom_site_aniso_U_12
Ru1 0.02032(9) 0.02541(10) 0.01978(9) 0.00290(7) -0.00009(7) -0.00133(8)
S6 0.0223(3) 0.0283(3) 0.0244(3) 0.0014(2) -0.0028(2) -0.0038(2)
Cl1 0.0272(3) 0.0317(3) 0.0331(3) 0.0053(3) 0.0053(3) 0.0042(2)
O6B 0.0201(10) 0.0333(11) 0.0393(11) -0.0003(9) 0.0004(8) 0.0013(8)
O1 0.0541(15) 0.0304(11) 0.0472(14) -0.0077(9) 0.0185(11) -0.0046(10)
N7 0.0220(11) 0.0251(11) 0.0193(10) 0.0044(8) -0.0013(8) -0.0040(9)
O6A 0.0339(11) 0.0465(12) 0.0244(10) 0.0041(9) -0.0089(8) -0.0126(10)
N9 0.0283(12) 0.0305(12) 0.0221(11) 0.0017(9) -0.0016(9) -0.0087(9)
C24 0.0276(14) 0.0345(15) 0.0195(11) 0.0093(11) 0.0029(9) 0.0001(11)
C25 0.0238(12) 0.0340(14) 0.0248(11) 0.0075(10) 0.0027(11) -0.0051(14)
C10 0.0225(13) 0.0286(13) 0.0239(12) 0.0015(10) -0.0015(10) -0.0036(10)
C9 0.0232(12) 0.0275(12) 0.0208(11) 0.0032(11) -0.0013(10) -0.0008(10)
C23 0.0314(14) 0.0426(15) 0.0161(11) 0.0031(11) -0.0026(9) -0.0027(13)
C17 0.0342(15) 0.0324(13) 0.0332(14) 0.0062(12) -0.0024(13) 0.0019(12)
C26 0.0205(12) 0.0429(16) 0.0263(12) 0.0079(13) 0.0050(10) 0.0024(13)
C5 0.0308(15) 0.0317(14) 0.0286(14) -0.0045(11) 0.0021(11) -0.0040(12)
C8 0.0234(12) 0.0266(12) 0.0175(12) 0.0017(9) -0.0010(9) -0.0018(10)
C27 0.0347(14) 0.0338(14) 0.0271(12) 0.0030(11) 0.0099(13) 0.0078(14)
C22 0.0394(18) 0.0340(15) 0.0238(12) -0.0049(11) 0.0061(12) -0.0033(13)
C11 0.0243(13) 0.0362(14) 0.0270(13) 0.0008(12) -0.0012(10) 0.0004(11)
C21 0.0275(14) 0.0402(16) 0.0234(13) 0.0056(11) -0.0015(11) -0.0082(12)
C16 0.0230(12) 0.0303(14) 0.0243(12) 0.0044(11) -0.0048(10) -0.0044(11)
C29 0.0306(16) 0.0414(16) 0.0381(16) 0.0122(13) 0.0030(12) 0.0067(13)
C18 0.050(2) 0.0335(16) 0.0480(18) 0.0105(14) -0.0098(16) 0.0010(15)
C12 0.0336(15) 0.0399(17) 0.0271(13) 0.0047(13) -0.0076(12) -0.0011(13)
C13 0.0411(17) 0.0408(15) 0.0241(12) -0.0027(12) -0.0073(11) -0.0012(15)
C20 0.0403(18) 0.0510(19) 0.0288(14) 0.0131(14) -0.0052(13) -0.0137(15)
C19 0.055(2) 0.0410(19) 0.0438(18) 0.0205(15) -0.0141(16) -0.0119(16)
C4 0.0397(18) 0.0365(17) 0.0414(17) -0.0017(14) 0.0090(14) -0.0098(14)
C28 0.053(2) 0.0378(17) 0.0447(18) 0.0088(15) 0.0136(16) 0.0141(15)
C15 0.0370(15) 0.0342(14) 0.0300(14) -0.0050(11) -0.0095(14) 0.0100(13)
C30 0.057(2) 0.0297(16) 0.061(2) 0.0116(14) 0.007(2) 0.0008(17)
C3 0.065(3) 0.0319(16) 0.058(2) -0.0011(15) 0.0103(19) -0.0171(17)
C2 0.076(3) 0.0263(15) 0.064(2) -0.0076(16) 0.019(2) -0.0041(17)
C31 0.065(3) 0.071(3) 0.0400(18) 0.0304(18) 0.0085(19) 0.028(2)
C14 0.0459(19) 0.0416(17) 0.0326(15) -0.0128(13) -0.0061(14) 0.0103(14)

loop_
_atom_type_symbol
_atom_type_description
_atom_type_scat_dispersion_real
_atom_type_scat_dispersion_imag
_atom_type_scat_source
C C 0.0181 0.0091 'International Tables Vol C Tables 4.2.6.8 and 6.1.1.4'
H H 0.0000 0.0000 'International Tables Vol C Tables 4.2.6.8 and 6.1.1.4'
Cl Cl 0.3639 0.7018 'International Tables Vol C Tables 4.2.6.8 and 6.1.1.4'
N N 0.0311 0.0180 'International Tables Vol C Tables 4.2.6.8 and 6.1.1.4'
O O 0.0492 0.0322 'International Tables Vol C Tables 4.2.6.8 and 6.1.1.4'
Ru Ru 0.0552 3.2960 'International Tables Vol C Tables 4.2.6.8 and 6.1.1.4'
S S 0.3331 0.5567 'International Tables Vol C Tables 4.2.6.8 and 6.1.1.4'

loop_
_geom_angle_atom_site_label_1
_geom_angle_atom_site_label_2
_geom_angle_atom_site_label_3
_geom_angle
_geom_angle_site_symmetry_1
_geom_angle_site_symmetry_3
_geom_angle_publ_flag
N7 Ru1 Cl1 88.01(7) . . ?
N7 Ru1 C24 153.10(10) . . ?
N7 Ru1 C25 160.70(10) . . ?
N7 Ru1 C23 116.02(10) . . ?
N7 Ru1 C27 94.27(10) . . ?
N7 Ru1 C22 92.30(10) . . ?
N9 Ru1 Cl1 82.30(8) . . ?
N9 Ru1 N7 78.89(9) . . ?
N9 Ru1 C24 127.42(10) . . ?
N9 Ru1 C25 98.06(10) . . ?
N9 Ru1 C23 165.08(10) . . ?
N9 Ru1 C26 90.81(11) . . ?
N9 Ru1 C27 111.39(11) . . ?
N9 Ru1 C22 148.18(12) . . ?
C24 Ru1 Cl1 90.21(8) . . ?
C25 Ru1 Cl1 110.61(8) . . ?
C25 Ru1 C24 37.36(10) . . ?
C25 Ru1 C23 67.74(11) . . ?
C23 Ru1 Cl1 98.07(9) . . ?
C23 Ru1 C24 37.85(12) . . ?
C26 Ru1 Cl1 147.03(9) . . ?
C26 Ru1 N7 122.37(11) . . ?
C26 Ru1 C24 68.58(10) . . ?
C26 Ru1 C25 38.34(12) . . ?
C26 Ru1 C23 80.76(11) . . ?
C26 Ru1 C27 37.87(13) . . ?
C26 Ru1 C22 68.06(12) . . ?
C27 Ru1 Cl1 166.31(9) . . ?
C27 Ru1 C24 81.66(11) . . ?
C27 Ru1 C25 68.88(11) . . ?
C27 Ru1 C23 68.81(12) . . ?
C22 Ru1 Cl1 128.33(9) . . ?
C22 Ru1 C24 68.10(11) . . ?
C22 Ru1 C25 80.25(11) . . ?
C22 Ru1 C23 37.53(12) . . ?
C22 Ru1 C27 38.18(13) . . ?
O6B S6 N7 113.39(13) . . ?
O6B S6 C5 101.34(14) . . ?
N7 S6 C5 108.37(14) . . ?
O6A S6 O6B 117.72(14) . . ?
O6A S6 N7 109.28(13) . . ?
O6A S6 C5 105.81(14) . . ?
C5 O1 C2 105.7(3) . . ?
S6 N7 Ru1 117.40(12) . . ?
C8 N7 Ru1 112.28(16) . . ?
C8 N7 S6 114.47(18) . . ?
Ru1 N9 H9A 109.4 . . ?
Ru1 N9 H9B 109.4 . . ?
H9A N9 H9B 108.0 . . ?
C9 N9 Ru1 111.04(17) . . ?
C9 N9 H9A 109.4 . . ?
C9 N9 H9B 109.4 . . ?
C25 C24 Ru1 70.28(15) . . ?
C25 C24 C23 118.5(3) . . ?
C25 C24 C29 122.1(3) . . ?
C23 C24 Ru1 70.17(15) . . ?
C23 C24 C29 119.4(3) . . ?
C29 C24 Ru1 130.8(2) . . ?
Ru1 C25 H25 131.1 . . ?
C24 C25 Ru1 72.36(16) . . ?
C24 C25 H25 119.8 . . ?
C24 C25 C26 120.4(3) . . ?
C26 C25 Ru1 69.46(15) . . ?
C26 C25 H25 119.8 . . ?
C11 C10 C9 119.8(3) . . ?
C11 C10 C15 118.8(3) . . ?
C15 C10 C9 121.3(3) . . ?
N9 C9 C10 112.7(2) . . ?
N9 C9 H9 108.1 . . ?
N9 C9 C8 107.1(2) . . ?
C10 C9 H9 108.1 . . ?
C10 C9 C8 112.5(2) . . ?
C8 C9 H9 108.1 . . ?
Ru1 C23 H23 130.1 . . ?
C24 C23 Ru1 71.98(15) . . ?
C24 C23 H23 119.8 . . ?
C22 C23 Ru1 70.62(15) . . ?
C22 C23 C24 120.3(3) . . ?
C22 C23 H23 119.8 . . ?
C16 C17 H17 119.6 . . ?
C16 C17 C18 120.8(3) . . ?
C18 C17 H17 119.6 . . ?
Ru1 C26 H26 128.7 . . ?
C25 C26 Ru1 72.20(16) . . ?
C25 C26 H26 119.2 . . ?
C27 C26 Ru1 72.30(17) . . ?
C27 C26 C25 121.6(3) . . ?
C27 C26 H26 119.2 . . ?
O1 C5 S6 118.3(2) . . ?
C4 C5 S6 130.5(3) . . ?
C4 C5 O1 111.1(3) . . ?
N7 C8 C9 107.2(2) . . ?
N7 C8 H8 108.9 . . ?
N7 C8 C16 114.0(2) . . ?
C9 C8 H8 108.9 . . ?
C16 C8 C9 109.0(2) . . ?
C16 C8 H8 108.9 . . ?
C26 C27 Ru1 69.82(16) . . ?
C26 C27 C22 117.5(3) . . ?
C26 C27 C28 121.5(3) . . ?
C22 C27 Ru1 70.56(17) . . ?
C22 C27 C28 120.9(3) . . ?
C28 C27 Ru1 127.2(2) . . ?
Ru1 C22 H22 130.5 . . ?
C23 C22 Ru1 71.85(16) . . ?
C23 C22 C27 121.7(3) . . ?
C23 C22 H22 119.1 . . ?
C27 C22 Ru1 71.26(16) . . ?
C27 C22 H22 119.1 . . ?
C10 C11 H11 119.6 . . ?
C10 C11 C12 120.7(3) . . ?
C12 C11 H11 119.6 . . ?
C16 C21 H21 120.0 . . ?
C20 C21 H21 120.0 . . ?
C20 C21 C16 120.0(3) . . ?
C17 C16 C8 121.0(3) . . ?
C17 C16 C21 118.9(3) . . ?
C21 C16 C8 120.0(3) . . ?
C24 C29 H29 107.6 . . ?
C24 C29 C30 114.6(3) . . ?
C24 C29 C31 108.1(3) . . ?
C30 C29 H29 107.6 . . ?
C30 C29 C31 111.1(3) . . ?
C31 C29 H29 107.6 . . ?
C17 C18 H18 120.2 . . ?
C17 C18 C19 119.5(3) . . ?
C19 C18 H18 120.2 . . ?
C11 C12 H12 120.1 . . ?
C13 C12 C11 119.9(3) . . ?
C13 C12 H12 120.1 . . ?
C12 C13 H13 120.0 . . ?
C12 C13 C14 120.1(3) . . ?
C14 C13 H13 120.0 . . ?
C21 C20 H20 119.7 . . ?
C19 C20 C21 120.6(3) . . ?
C19 C20 H20 119.7 . . ?
C18 C19 H19 120.0 . . ?
C20 C19 C18 120.0(3) . . ?
C20 C19 H19 120.0 . . ?
C5 C4 H4 126.9 . . ?
C5 C4 C3 106.2(3) . . ?
C3 C4 H4 126.9 . . ?
C27 C28 H28A 109.5 . . ?
C27 C28 H28B 109.5 . . ?
C27 C28 H28C 109.5 . . ?
H28A C28 H28B 109.5 . . ?
H28A C28 H28C 109.5 . . ?
H28B C28 H28C 109.5 . . ?
C10 C15 H15 119.7 . . ?
C10 C15 C14 120.7(3) . . ?
C14 C15 H15 119.7 . . ?
C29 C30 H30A 109.5 . . ?
C29 C30 H30B 109.5 . . ?
C29 C30 H30C 109.5 . . ?
H30A C30 H30B 109.5 . . ?
H30A C30 H30C 109.5 . . ?
H30B C30 H30C 109.5 . . ?
C4 C3 H3 126.8 . . ?
C2 C3 C4 106.4(3) . . ?
C2 C3 H3 126.8 . . ?
O1 C2 H2 124.7 . . ?
C3 C2 O1 110.6(3) . . ?
C3 C2 H2 124.7 . . ?
C29 C31 H31A 109.5 . . ?
C29 C31 H31B 109.5 . . ?
C29 C31 H31C 109.5 . . ?
H31A C31 H31B 109.5 . . ?
H31A C31 H31C 109.5 . . ?
H31B C31 H31C 109.5 . . ?
C13 C14 C15 119.8(3) . . ?
C13 C14 H14 120.1 . . ?
C15 C14 H14 120.1 . . ?

loop_
_geom_bond_atom_site_label_1
_geom_bond_atom_site_label_2
_geom_bond_distance
_geom_bond_site_symmetry_2
_geom_bond_publ_flag
Ru1 Cl1 2.4312(7) . ?
Ru1 N7 2.157(2) . ?
Ru1 N9 2.117(2) . ?
Ru1 C24 2.219(3) . ?
Ru1 C25 2.192(3) . ?
Ru1 C23 2.195(3) . ?
Ru1 C26 2.155(3) . ?
Ru1 C27 2.188(3) . ?
Ru1 C22 2.179(3) . ?
S6 O6B 1.445(2) . ?
S6 N7 1.593(2) . ?
S6 O6A 1.435(2) . ?
S6 C5 1.762(3) . ?
O1 C5 1.361(4) . ?
O1 C2 1.371(4) . ?
N7 C8 1.488(3) . ?
N9 H9A 0.9100 . ?
N9 H9B 0.9100 . ?
N9 C9 1.482(3) . ?
C24 C25 1.413(4) . ?
C24 C23 1.431(4) . ?
C24 C29 1.505(4) . ?
C25 H25 0.9500 . ?
C25 C26 1.428(4) . ?
C10 C9 1.510(4) . ?
C10 C11 1.384(4) . ?
C10 C15 1.392(4) . ?
C9 H9 1.0000 . ?
C9 C8 1.538(4) . ?
C23 H23 0.9500 . ?
C23 C22 1.407(5) . ?
C17 H17 0.9500 . ?
C17 C16 1.388(4) . ?
C17 C18 1.391(4) . ?
C26 H26 0.9500 . ?
C26 C27 1.410(5) . ?
C5 C4 1.346(5) . ?
C8 H8 1.0000 . ?
C8 C16 1.518(4) . ?
C27 C22 1.428(5) . ?
C27 C28 1.496(4) . ?
C22 H22 0.9500 . ?
C11 H11 0.9500 . ?
C11 C12 1.398(4) . ?
C21 H21 0.9500 . ?
C21 C16 1.394(4) . ?
C21 C20 1.394(4) . ?
C29 H29 1.0000 . ?
C29 C30 1.520(5) . ?
C29 C31 1.538(4) . ?
C18 H18 0.9500 . ?
C18 C19 1.393(6) . ?
C12 H12 0.9500 . ?
C12 C13 1.379(5) . ?
C13 H13 0.9500 . ?
C13 C14 1.387(5) . ?
C20 H20 0.9500 . ?
C20 C19 1.368(6) . ?
C19 H19 0.9500 . ?
C4 H4 0.9500 . ?
C4 C3 1.421(6) . ?
C28 H28A 0.9800 . ?
C28 H28B 0.9800 . ?
C28 H28C 0.9800 . ?
C15 H15 0.9500 . ?
C15 C14 1.393(4) . ?
C30 H30A 0.9800 . ?
C30 H30B 0.9800 . ?
C30 H30C 0.9800 . ?
C3 H3 0.9500 . ?
C3 C2 1.346(6) . ?
C2 H2 0.9500 . ?
C31 H31A 0.9800 . ?
C31 H31B 0.9800 . ?
C31 H31C 0.9800 . ?
C14 H14 0.9500 . ?

loop_
_geom_hbond_atom_site_label_D
_geom_hbond_atom_site_label_H
_geom_hbond_atom_site_label_A
_geom_hbond_distance_DH
_geom_hbond_distance_HA
_geom_hbond_distance_DA
_geom_hbond_angle_DHA
_geom_hbond_site_symmetry_A
_geom_hbond_publ_flag
N9 H9A O6B 0.91 2.19 2.932(3) 138.1 4_566 yes
